data_1508108
loop_
_publ_author_name
'Bonyhady, Simon J.'
'Collis, David'
'Frenking, Gernot'
'Holzmann, Nicole'
'Jones, Cameron'
'Stasch, Andreas'

_publ_section_title
;
 Synthesis of a stable adduct of dialane(4) (Al2H4) via hydrogenation of a
 magnesium(I) dimer.
;
_journal_issue 10
_journal_name_full 'Nature chemistry'
_journal_page_first 865
_journal_page_last 869
_journal_paper_doi 10.1038/nchem.762
_journal_volume 2
_journal_year 2010
_chemical_formula_sum 'C46 H60 Mg2 N4'
_chemical_formula_weight 717.60
_chemical_name_systematic
; 
 ? 
;
_space_group_IT_number 13
_symmetry_cell_setting monoclinic
_symmetry_space_group_name_Hall '-P 2yac'
_symmetry_space_group_name_H-M 'P 1 2/n 1'
_atom_sites_solution_hydrogens geom
_atom_sites_solution_primary direct
_atom_sites_solution_secondary difmap
_audit_creation_method SHELXL-97
_cell_angle_alpha 90.00
_cell_angle_beta 101.70(3)
_cell_angle_gamma 90.00
_cell_formula_units_Z 2
_cell_length_a 13.475(3)
_cell_length_b 8.2292(16)
_cell_length_c 19.771(4)
_cell_measurement_temperature 123(2)
_cell_volume 2146.8(8)
_computing_structure_refinement 'SHELXL-97 (Sheldrick, 1997)'
_computing_structure_solution 'SHELXS-97 (Sheldrick, 1990)'
_diffrn_ambient_temperature 123(2)
_diffrn_measured_fraction_theta_full 0.974
_diffrn_measured_fraction_theta_max 0.974
_diffrn_measurement_device_type 'Nonius Kappa CCD'
_diffrn_radiation_monochromator graphite
_diffrn_radiation_source 'fine-focus sealed tube'
_diffrn_radiation_type MoK\a
_diffrn_radiation_wavelength 0.71073
_diffrn_reflns_av_R_equivalents 0.0280
_diffrn_reflns_av_sigmaI/netI 0.0438
_diffrn_reflns_limit_h_max 17
_diffrn_reflns_limit_h_min -17
_diffrn_reflns_limit_k_max 10
_diffrn_reflns_limit_k_min -10
_diffrn_reflns_limit_l_max 26
_diffrn_reflns_limit_l_min -26
_diffrn_reflns_number 8944
_diffrn_reflns_theta_full 28.00
_diffrn_reflns_theta_max 28.00
_diffrn_reflns_theta_min 2.99
_exptl_absorpt_coefficient_mu 0.091
_exptl_absorpt_correction_T_max 0.973
_exptl_absorpt_correction_T_min 0.952
_exptl_absorpt_correction_type multi-scan
_exptl_absorpt_process_details 'Sortav (Blessing, 1995)'
_exptl_crystal_colour colourless
_exptl_crystal_density_diffrn 1.110
_exptl_crystal_density_method 'not measured'
_exptl_crystal_description block
_exptl_crystal_F_000 776
_exptl_crystal_size_max 0.35
_exptl_crystal_size_mid 0.35
_exptl_crystal_size_min 0.25
_refine_diff_density_max 0.238
_refine_diff_density_min -0.204
_refine_diff_density_rms 0.043
_refine_ls_extinction_method none
_refine_ls_goodness_of_fit_ref 1.050
_refine_ls_hydrogen_treatment mixed
_refine_ls_matrix_type full
_refine_ls_number_parameters 245
_refine_ls_number_reflns 5038
_refine_ls_number_restraints 0
_refine_ls_restrained_S_all 1.050
_refine_ls_R_factor_all 0.0671
_refine_ls_R_factor_gt 0.0444
_refine_ls_shift/su_max 0.001
_refine_ls_shift/su_mean 0.000
_refine_ls_structure_factor_coef Fsqd
_refine_ls_weighting_details 'calc w=1/[\s^2^(Fo^2^)+(0.0596P)^2^+0.5361P] where P=(Fo^2^+2Fc^2^)/3'
_refine_ls_weighting_scheme calc
_refine_ls_wR_factor_gt 0.1129
_refine_ls_wR_factor_ref 0.1252
_reflns_number_gt 3721
_reflns_number_total 5038
_reflns_threshold_expression >2sigma(I)
_cod_data_source_file nchem.762-s2.cif
_cod_data_source_block compound3
_cod_original_cell_volume 2146.8(7)
_cod_original_sg_symbol_H-M P2/n
_cod_database_code 1508108

loop_
_symmetry_equiv_pos_as_xyz
'x, y, z'
'-x+1/2, y, -z+1/2'
'-x, -y, -z'
'x-1/2, -y, z-1/2'

loop_
_atom_site_label
_atom_site_type_symbol
_atom_site_fract_x
_atom_site_fract_y
_atom_site_fract_z
_atom_site_U_iso_or_equiv
_atom_site_adp_type
_atom_site_occupancy
_atom_site_symmetry_multiplicity
_atom_site_calc_flag
_atom_site_refinement_flags
Mg1 Mg 0.18756(4) 0.27549(6) 0.68491(2) 0.02431(14) Uani 1 1 d .
N1 N 0.04001(9) 0.33203(15) 0.65007(6) 0.0234(3) Uani 1 1 d .
C1 C -0.11761(11) 0.3637(2) 0.56357(8) 0.0304(3) Uani 1 1 d .
H1A H -0.1590 0.3044 0.5908 0.046 Uiso 1 1 calc R
H1B H -0.1421 0.3404 0.5144 0.046 Uiso 1 1 calc R
H1C H -0.1227 0.4806 0.5716 0.046 Uiso 1 1 calc R
N2 N 0.21099(9) 0.21221(15) 0.59054(6) 0.0236(3) Uani 1 1 d .
C2 C -0.00839(11) 0.31087(18) 0.58493(7) 0.0245(3) Uani 1 1 d .
C3 C 0.03643(11) 0.2445(2) 0.53302(7) 0.0277(3) Uani 1 1 d .
H3 H -0.0085 0.2272 0.4900 0.033 Uiso 1 1 calc R
C4 C 0.13732(11) 0.19979(19) 0.53492(7) 0.0254(3) Uani 1 1 d .
C5 C 0.16107(12) 0.1363(2) 0.46805(8) 0.0338(4) Uani 1 1 d .
H5A H 0.2062 0.2127 0.4511 0.051 Uiso 1 1 calc R
H5B H 0.0980 0.1250 0.4336 0.051 Uiso 1 1 calc R
H5C H 0.1944 0.0302 0.4763 0.051 Uiso 1 1 calc R
C6 C -0.01445(10) 0.40144(18) 0.69851(7) 0.0225(3) Uani 1 1 d .
C7 C -0.07178(11) 0.30133(18) 0.73317(7) 0.0246(3) Uani 1 1 d .
C8 C -0.12199(11) 0.3718(2) 0.78071(7) 0.0275(3) Uani 1 1 d .
H8 H -0.1619 0.3047 0.8038 0.033 Uiso 1 1 calc R
C9 C -0.11582(11) 0.5361(2) 0.79544(8) 0.0287(3) Uani 1 1 d .
C10 C -0.05689(11) 0.6324(2) 0.76150(8) 0.0285(3) Uani 1 1 d .
H10 H -0.0514 0.7454 0.7715 0.034 Uiso 1 1 calc R
C11 C -0.00543(11) 0.56799(19) 0.71304(7) 0.0249(3) Uani 1 1 d .
C12 C -0.07807(13) 0.1210(2) 0.72029(9) 0.0340(4) Uani 1 1 d .
H12A H -0.1241 0.0721 0.7471 0.051 Uiso 1 1 calc R
H12B H -0.0105 0.0729 0.7344 0.051 Uiso 1 1 calc R
H12C H -0.1037 0.1007 0.6710 0.051 Uiso 1 1 calc R
C13 C -0.17202(14) 0.6081(2) 0.84724(9) 0.0415(4) Uani 1 1 d .
H13A H -0.1260 0.6170 0.8923 0.062 Uiso 1 1 calc R
H13B H -0.2292 0.5378 0.8513 0.062 Uiso 1 1 calc R
H13C H -0.1972 0.7163 0.8317 0.062 Uiso 1 1 calc R
C14 C 0.05883(13) 0.6756(2) 0.67775(9) 0.0344(4) Uani 1 1 d .
H14A H 0.1305 0.6495 0.6946 0.052 Uiso 1 1 calc R
H14B H 0.0468 0.7897 0.6879 0.052 Uiso 1 1 calc R
H14C H 0.0410 0.6579 0.6277 0.052 Uiso 1 1 calc R
C15 C 0.31263(11) 0.16866(18) 0.58572(7) 0.0231(3) Uani 1 1 d .
C16 C 0.34782(11) 0.00968(19) 0.60155(7) 0.0264(3) Uani 1 1 d .
C17 C 0.44802(11) -0.02674(19) 0.59952(8) 0.0287(3) Uani 1 1 d .
H17 H 0.4718 -0.1345 0.6096 0.034 Uiso 1 1 calc R
C18 C 0.51426(11) 0.0885(2) 0.58340(7) 0.0276(3) Uani 1 1 d .
C19 C 0.47815(11) 0.2455(2) 0.56913(8) 0.0282(3) Uani 1 1 d .
H19 H 0.5227 0.3261 0.5580 0.034 Uiso 1 1 calc R
C20 C 0.37855(11) 0.28806(19) 0.57059(7) 0.0256(3) Uani 1 1 d .
C21 C 0.27823(13) -0.1191(2) 0.62022(9) 0.0367(4) Uani 1 1 d .
H21A H 0.2513 -0.0828 0.6601 0.055 Uiso 1 1 calc R
H21B H 0.3161 -0.2204 0.6317 0.055 Uiso 1 1 calc R
H21C H 0.2221 -0.1376 0.5809 0.055 Uiso 1 1 calc R
C22 C 0.62285(12) 0.0463(2) 0.58180(9) 0.0366(4) Uani 1 1 d .
H22A H 0.6591 0.0184 0.6285 0.055 Uiso 1 1 calc R
H22B H 0.6557 0.1397 0.5648 0.055 Uiso 1 1 calc R
H22C H 0.6242 -0.0467 0.5510 0.055 Uiso 1 1 calc R
C23 C 0.34403(13) 0.4610(2) 0.55705(10) 0.0369(4) Uani 1 1 d .
H23A H 0.4030 0.5310 0.5574 0.055 Uiso 1 1 calc R
H23B H 0.3085 0.4967 0.5930 0.055 Uiso 1 1 calc R
H23C H 0.2981 0.4681 0.5119 0.055 Uiso 1 1 calc R
H1 H 0.2500 0.119(3) 0.7500 0.044 Uiso 1 2 d S
H2 H 0.2500 0.426(3) 0.7500 0.044 Uiso 1 2 d S

loop_
_atom_site_aniso_label
_atom_site_aniso_U_11
_atom_site_aniso_U_22
_atom_site_aniso_U_33
_atom_site_aniso_U_23
_atom_site_aniso_U_13
_atom_site_aniso_U_12
Mg1 0.0198(2) 0.0337(3) 0.0186(2) -0.0024(2) 0.00218(19) 0.0034(2)
N1 0.0206(6) 0.0290(7) 0.0207(6) -0.0024(5) 0.0048(5) 0.0033(5)
C1 0.0220(7) 0.0424(9) 0.0257(7) -0.0033(7) 0.0023(6) 0.0061(7)
N2 0.0194(6) 0.0307(7) 0.0208(6) -0.0024(5) 0.0043(5) 0.0041(5)
C2 0.0209(7) 0.0290(8) 0.0232(7) -0.0010(6) 0.0032(6) 0.0012(6)
C3 0.0216(7) 0.0406(9) 0.0195(7) -0.0047(6) 0.0013(6) 0.0039(6)
C4 0.0245(7) 0.0312(8) 0.0211(7) -0.0021(6) 0.0060(6) 0.0026(6)
C5 0.0268(8) 0.0515(11) 0.0225(7) -0.0070(7) 0.0041(6) 0.0085(7)
C6 0.0179(6) 0.0291(8) 0.0198(6) -0.0014(6) 0.0024(5) 0.0037(6)
C7 0.0211(7) 0.0288(8) 0.0232(7) 0.0001(6) 0.0025(6) 0.0011(6)
C8 0.0238(7) 0.0365(9) 0.0230(7) 0.0014(6) 0.0064(6) -0.0001(6)
C9 0.0256(7) 0.0371(9) 0.0238(7) -0.0054(6) 0.0060(6) 0.0041(7)
C10 0.0295(8) 0.0288(8) 0.0270(7) -0.0040(6) 0.0047(6) 0.0038(6)
C11 0.0226(7) 0.0292(8) 0.0224(7) 0.0004(6) 0.0032(6) 0.0025(6)
C12 0.0370(9) 0.0292(8) 0.0371(9) -0.0013(7) 0.0104(7) -0.0021(7)
C13 0.0421(10) 0.0491(11) 0.0379(9) -0.0115(8) 0.0191(8) 0.0016(8)
C14 0.0355(9) 0.0331(9) 0.0360(9) 0.0037(7) 0.0107(7) 0.0002(7)
C15 0.0208(7) 0.0298(8) 0.0188(7) -0.0032(6) 0.0040(5) 0.0047(6)
C16 0.0268(8) 0.0290(8) 0.0234(7) -0.0035(6) 0.0055(6) 0.0023(6)
C17 0.0297(8) 0.0294(8) 0.0260(7) -0.0024(6) 0.0037(6) 0.0099(6)
C18 0.0216(7) 0.0388(9) 0.0219(7) -0.0052(6) 0.0029(6) 0.0067(6)
C19 0.0230(7) 0.0366(9) 0.0252(7) -0.0022(6) 0.0055(6) -0.0005(6)
C20 0.0256(7) 0.0293(8) 0.0222(7) -0.0014(6) 0.0052(6) 0.0042(6)
C21 0.0368(9) 0.0284(8) 0.0463(10) -0.0016(7) 0.0119(8) 0.0011(7)
C22 0.0239(8) 0.0502(11) 0.0351(9) -0.0067(8) 0.0047(7) 0.0090(7)
C23 0.0350(9) 0.0306(9) 0.0469(10) 0.0040(7) 0.0126(8) 0.0047(7)

loop_
_atom_type_symbol
_atom_type_description
_atom_type_scat_dispersion_real
_atom_type_scat_dispersion_imag
_atom_type_scat_source
C C 0.0033 0.0016 'International Tables Vol C Tables 4.2.6.8 and 6.1.1.4'
H H 0.0000 0.0000 'International Tables Vol C Tables 4.2.6.8 and 6.1.1.4'
N N 0.0061 0.0033 'International Tables Vol C Tables 4.2.6.8 and 6.1.1.4'
Mg Mg 0.0486 0.0363 'International Tables Vol C Tables 4.2.6.8 and 6.1.1.4'

loop_
_geom_angle_atom_site_label_1
_geom_angle_atom_site_label_2
_geom_angle_atom_site_label_3
_geom_angle
N1 Mg1 N2 94.11(6)
N1 Mg1 H1 131.2(2)
N2 Mg1 H1 108.7(4)
N1 Mg1 H2 111.0(4)
N2 Mg1 H2 132.6(2)
H1 Mg1 H2 84.6(9)
C2 N1 C6 118.70(12)
C2 N1 Mg1 123.66(10)
C6 N1 Mg1 117.64(9)
C2 C1 H1A 109.5
C2 C1 H1B 109.5
H1A C1 H1B 109.5
C2 C1 H1C 109.5
H1A C1 H1C 109.5
H1B C1 H1C 109.5
C4 N2 C15 119.24(12)
C4 N2 Mg1 123.61(10)
C15 N2 Mg1 117.03(9)
N1 C2 C3 124.01(13)
N1 C2 C1 119.41(13)
C3 C2 C1 116.57(13)
C4 C3 C2 129.93(14)
C4 C3 H3 115.0
C2 C3 H3 115.0
N2 C4 C3 124.08(13)
N2 C4 C5 119.65(13)
C3 C4 C5 116.27(13)
C4 C5 H5A 109.5
C4 C5 H5B 109.5
H5A C5 H5B 109.5
C4 C5 H5C 109.5
H5A C5 H5C 109.5
H5B C5 H5C 109.5
C7 C6 C11 120.60(13)
C7 C6 N1 119.95(13)
C11 C6 N1 119.38(13)
C8 C7 C6 118.53(14)
C8 C7 C12 120.47(14)
C6 C7 C12 121.00(13)
C9 C8 C7 122.25(14)
C9 C8 H8 118.9
C7 C8 H8 118.9
C8 C9 C10 118.23(14)
C8 C9 C13 120.62(15)
C10 C9 C13 121.15(15)
C9 C10 C11 121.83(15)
C9 C10 H10 119.1
C11 C10 H10 119.1
C10 C11 C6 118.54(14)
C10 C11 C14 120.46(14)
C6 C11 C14 120.99(13)
C7 C12 H12A 109.5
C7 C12 H12B 109.5
H12A C12 H12B 109.5
C7 C12 H12C 109.5
H12A C12 H12C 109.5
H12B C12 H12C 109.5
C9 C13 H13A 109.5
C9 C13 H13B 109.5
H13A C13 H13B 109.5
C9 C13 H13C 109.5
H13A C13 H13C 109.5
H13B C13 H13C 109.5
C11 C14 H14A 109.5
C11 C14 H14B 109.5
H14A C14 H14B 109.5
C11 C14 H14C 109.5
H14A C14 H14C 109.5
H14B C14 H14C 109.5
C20 C15 C16 120.14(13)
C20 C15 N2 119.64(13)
C16 C15 N2 120.03(13)
C17 C16 C15 118.67(14)
C17 C16 C21 120.69(14)
C15 C16 C21 120.65(13)
C18 C17 C16 122.28(14)
C18 C17 H17 118.9
C16 C17 H17 118.9
C17 C18 C19 117.95(14)
C17 C18 C22 121.33(15)
C19 C18 C22 120.72(15)
C18 C19 C20 121.94(15)
C18 C19 H19 119.0
C20 C19 H19 119.0
C19 C20 C15 118.98(14)
C19 C20 C23 119.92(14)
C15 C20 C23 121.10(13)
C16 C21 H21A 109.5
C16 C21 H21B 109.5
H21A C21 H21B 109.5
C16 C21 H21C 109.5
H21A C21 H21C 109.5
H21B C21 H21C 109.5
C18 C22 H22A 109.5
C18 C22 H22B 109.5
H22A C22 H22B 109.5
C18 C22 H22C 109.5
H22A C22 H22C 109.5
H22B C22 H22C 109.5
C20 C23 H23A 109.5
C20 C23 H23B 109.5
H23A C23 H23B 109.5
C20 C23 H23C 109.5
H23A C23 H23C 109.5
H23B C23 H23C 109.5

loop_
_geom_bond_atom_site_label_1
_geom_bond_atom_site_label_2
_geom_bond_distance
Mg1 N1 2.0219(14)
Mg1 N2 2.0226(13)
Mg1 H1 1.893(18)
Mg1 H2 1.859(18)
N1 C2 1.3317(19)
N1 C6 1.4379(17)
C1 C2 1.510(2)
C1 H1A 0.9800
C1 H1B 0.9800
C1 H1C 0.9800
N2 C4 1.3274(19)
N2 C15 1.4374(17)
C2 C3 1.403(2)
C3 C4 1.402(2)
C3 H3 0.9500
C4 C5 1.515(2)
C5 H5A 0.9800
C5 H5B 0.9800
C5 H5C 0.9800
C6 C7 1.400(2)
C6 C11 1.401(2)
C7 C8 1.391(2)
C7 C12 1.505(2)
C8 C9 1.381(2)
C8 H8 0.9500
C9 C10 1.388(2)
C9 C13 1.513(2)
C10 C11 1.396(2)
C10 H10 0.9500
C11 C14 1.506(2)
C12 H12A 0.9800
C12 H12B 0.9800
C12 H12C 0.9800
C13 H13A 0.9800
C13 H13B 0.9800
C13 H13C 0.9800
C14 H14A 0.9800
C14 H14B 0.9800
C14 H14C 0.9800
C15 C20 1.397(2)
C15 C16 1.405(2)
C16 C17 1.392(2)
C16 C21 1.510(2)
C17 C18 1.383(2)
C17 H17 0.9500
C18 C19 1.389(2)
C18 C22 1.511(2)
C19 C20 1.393(2)
C19 H19 0.9500
C20 C23 1.504(2)
C21 H21A 0.9800
C21 H21B 0.9800
C21 H21C 0.9800
C22 H22A 0.9800
C22 H22B 0.9800
C22 H22C 0.9800
C23 H23A 0.9800
C23 H23B 0.9800
C23 H23C 0.9800
